data_4103384
loop_
_publ_author_name
'Alison N. Campbell'
'Paul B. White'
'Ilia A. Guzei'
'Shannon S. Stahl'

_publ_contact_author_address
;
Department of Chemistry
University of Wisconsin-Madison
1101 University Ave
Madison, WI  53706
USA
;
_publ_contact_author_email iguzei@chem.wisc.edu
_publ_contact_author_fax 608-262-0381
_publ_contact_author_name
;
Guzei, Ilia A. 
;
_publ_contact_author_phone 608-263-4694
_publ_section_title
;
 Allylic C-H Acetoxylation with a 4,5-Diazafluorenone-Ligated Palladium
 Catalyst: A Ligand-Based Strategy To Achieve Aerobic Catalytic Turnover
;
_journal_name_full 'Journal of the American Chemical Society'
_journal_page_first 15116
_journal_page_last 15119
_journal_paper_doi 10.1021/ja105829t
_journal_volume 132
_journal_year 2010
_chemical_formula_moiety 'C14 H11 N2 O Pd, B F4'
_chemical_formula_sum 'C14 H11 B F4 N2 O Pd'
_chemical_formula_weight 416.46
_space_group_IT_number 62
_symmetry_cell_setting orthorhombic
_symmetry_Int_Tables_number 62
_symmetry_space_group_name_Hall '-P 2ac 2n'
_symmetry_space_group_name_H-M 'P n m a'
_atom_sites_solution_hydrogens geom
_atom_sites_solution_primary direct
_atom_sites_solution_secondary difmap
_audit_creation_method
;
manual editing of the CIF file 
created by SHELXTL Ver. 6.10
and processed with modiCIfer-03272007. 
;
_cell_angle_alpha 90.00
_cell_angle_beta 90.00
_cell_angle_gamma 90.00
_cell_formula_units_Z 4
_cell_length_a 13.7592(4)
_cell_length_b 6.5942(2)
_cell_length_c 15.8076(5)
_cell_measurement_reflns_used 9930
_cell_measurement_temperature 100(1)
_cell_measurement_theta_max 33.23
_cell_measurement_theta_min 2.96
_cell_volume 1434.24(8)
_computing_cell_refinement 'SAINT Ver. 7.24A (Bruker-AXS, 2007)'
_computing_data_collection 'APEX2 Ver. 2.1-4 (Bruker-AXS, 2009)'
_computing_data_reduction 'SAINT Ver. 7.24A'
_computing_molecular_graphics SHELXTL
_computing_publication_material SHELXTL
_computing_structure_refinement 'SHELXTL, OLEX2 (Dolomanov et al., 2009)'
_computing_structure_solution 'SHELXTL (Sheldrick, 2008)'
_diffrn_ambient_temperature 100(1)
_diffrn_measured_fraction_theta_full 0.977
_diffrn_measured_fraction_theta_max 0.988
_diffrn_measurement_device_type 'Bruker SMART APEX2 area detector'
_diffrn_measurement_method '0.60\% \w and 0.6\% \f scans'
_diffrn_radiation_monochromator 'mirror optics'
_diffrn_radiation_type 'Mo K\a'
_diffrn_radiation_wavelength 0.71073
_diffrn_reflns_av_R_equivalents 0.0261
_diffrn_reflns_av_sigmaI/netI 0.0108
_diffrn_reflns_limit_h_max 21
_diffrn_reflns_limit_h_min -21
_diffrn_reflns_limit_k_max 10
_diffrn_reflns_limit_k_min -10
_diffrn_reflns_limit_l_max 24
_diffrn_reflns_limit_l_min -24
_diffrn_reflns_number 40165
_diffrn_reflns_theta_full 25.00
_diffrn_reflns_theta_max 33.23
_diffrn_reflns_theta_min 2.96
_diffrn_source 'microfocus sealed X-ray tube'
_diffrn_source_type 'Incoatec I\ms'
_exptl_absorpt_coefficient_mu 1.342
_exptl_absorpt_correction_T_max 0.7846
_exptl_absorpt_correction_T_min 0.7133
_exptl_absorpt_correction_type analytical
_exptl_absorpt_process_details
;
SADABS  (Bruker-AXS, 2007)
;
_exptl_crystal_colour yellow
_exptl_crystal_density_diffrn 1.929
_exptl_crystal_density_method 'not measured'
_exptl_crystal_description needle
_exptl_crystal_F_000 816
_exptl_crystal_size_max 0.27
_exptl_crystal_size_mid 0.20
_exptl_crystal_size_min 0.19
_refine_diff_density_max 0.563
_refine_diff_density_min -0.808
_refine_diff_density_rms 0.064
_refine_ls_extinction_method none
_refine_ls_goodness_of_fit_ref 0.861
_refine_ls_hydrogen_treatment mixed
_refine_ls_matrix_type full
_refine_ls_number_parameters 167
_refine_ls_number_reflns 2920
_refine_ls_number_restraints 14
_refine_ls_restrained_S_all 0.891
_refine_ls_R_factor_all 0.0205
_refine_ls_R_factor_gt 0.0191
_refine_ls_shift/su_max 0.001
_refine_ls_shift/su_mean 0.000
_refine_ls_structure_factor_coef Fsqd
_refine_ls_weighting_details 'calc w=1/[\s^2^(Fo^2^)+(0.0289P)^2^+1.3106P] where P=(Fo^2^+2Fc^2^)/3'
_refine_ls_weighting_scheme calc
_refine_ls_wR_factor_gt 0.0481
_refine_ls_wR_factor_ref 0.0493
_reflns_number_gt 2772
_reflns_number_total 2920
_reflns_threshold_expression I>2\s(I)
_cod_data_source_file ja105829t_si_003.cif
_cod_data_source_block stahl86
_cod_original_sg_symbol_Hall '-P 2ac 2n   '
_cod_original_sg_symbol_H-M 'P n m a '
_cod_database_code 4103384

loop_
_symmetry_equiv_pos_as_xyz
'x, y, z'
'-x+1/2, -y, z+1/2'
'-x, y+1/2, -z'
'x+1/2, -y+1/2, -z+1/2'
'-x, -y, -z'
'x-1/2, y, -z-1/2'
'x, -y-1/2, z'
'-x-1/2, y-1/2, z-1/2'

loop_
_atom_site_label
_atom_site_type_symbol
_atom_site_fract_x
_atom_site_fract_y
_atom_site_fract_z
_atom_site_U_iso_or_equiv
_atom_site_adp_type
_atom_site_occupancy
_atom_site_symmetry_multiplicity
_atom_site_calc_flag
_atom_site_refinement_flags
_atom_site_disorder_assembly
_atom_site_disorder_group
Pd1 Pd 0.704205(8) 0.2500 0.516001(7) 0.01931(4) Uani 1 2 d S . .
O1 O 0.29140(8) 0.2500 0.36118(9) 0.0246(2) Uani 1 2 d S . .
N1 N 0.63621(9) 0.2500 0.39184(8) 0.0165(2) Uani 1 2 d S . .
N2 N 0.55396(10) 0.2500 0.55797(8) 0.0179(2) Uani 1 2 d S . .
C1 C 0.78489(14) 0.2500 0.62968(13) 0.0298(4) Uani 1 2 d SD . .
H1A H 0.796(3) 0.3932(14) 0.640(3) 0.036 Uiso 0.50 1 d PD A -1
H1B H 0.759(3) 0.158(4) 0.6720(17) 0.036 Uiso 0.50 1 d PD B -1
C2 C 0.84054(16) 0.1448(4) 0.56588(16) 0.0261(4) Uani 0.50 1 d P . -1
H2 H 0.8554 -0.0031 0.5709 0.031 Uiso 0.50 1 calc PR . -1
C3 C 0.85614(13) 0.2500 0.49093(13) 0.0283(3) Uani 1 2 d SD . .
H3A H 0.865(3) 0.3947(11) 0.498(2) 0.034 Uiso 0.50 1 d PD C -1
H3B H 0.882(2) 0.173(5) 0.4437(14) 0.034 Uiso 0.50 1 d PD D -1
C4 C 0.66293(11) 0.2500 0.30937(10) 0.0194(3) Uani 1 2 d S . .
H4 H 0.7302 0.2500 0.2957 0.023 Uiso 1 2 calc SR . .
C5 C 0.59512(11) 0.2500 0.24405(10) 0.0205(3) Uani 1 2 d S . .
H5 H 0.6174 0.2500 0.1872 0.025 Uiso 1 2 calc SR . .
C6 C 0.49506(11) 0.2500 0.25976(10) 0.0195(3) Uani 1 2 d S . .
H6 H 0.4486 0.2500 0.2153 0.023 Uiso 1 2 calc SR . .
C7 C 0.46777(10) 0.2500 0.34415(9) 0.0162(2) Uani 1 2 d S . .
C8 C 0.54080(10) 0.2500 0.40448(9) 0.0147(2) Uani 1 2 d S . .
C9 C 0.49913(11) 0.2500 0.48873(9) 0.0161(2) Uani 1 2 d S . .
C10 C 0.39861(11) 0.2500 0.48418(9) 0.0172(2) Uani 1 2 d S . .
C11 C 0.34688(12) 0.2500 0.55931(11) 0.0220(3) Uani 1 2 d S . .
H11 H 0.2778 0.2500 0.5603 0.026 Uiso 1 2 calc SR . .
C12 C 0.40215(13) 0.2500 0.63375(10) 0.0231(3) Uani 1 2 d S . .
H12 H 0.3699 0.2500 0.6869 0.028 Uiso 1 2 calc SR . .
C13 C 0.50337(13) 0.2500 0.63155(10) 0.0217(3) Uani 1 2 d S . .
H13 H 0.5382 0.2500 0.6835 0.026 Uiso 1 2 calc SR . .
C14 C 0.37198(11) 0.2500 0.39109(10) 0.0177(2) Uani 1 2 d S . .
F1 F 0.1441(3) 0.0761(6) 0.6890(3) 0.0413(8) Uani 0.50 1 d PD E -1
F2 F 0.11296(10) 0.2316(11) 0.56312(7) 0.0255(8) Uani 0.50 1 d PD E -1
F3 F 0.01366(10) 0.2953(4) 0.67624(9) 0.0439(10) Uani 0.50 1 d PD E -1
F4 F 0.1663(2) 0.4153(6) 0.6757(3) 0.0321(6) Uani 0.50 1 d PD E -1
B1 B 0.10841(11) 0.2500 0.65083(9) 0.0269(4) Uani 1 2 d SD . .

loop_
_atom_site_aniso_label
_atom_site_aniso_U_11
_atom_site_aniso_U_22
_atom_site_aniso_U_33
_atom_site_aniso_U_23
_atom_site_aniso_U_13
_atom_site_aniso_U_12
Pd1 0.01728(6) 0.02241(6) 0.01822(6) 0.000 -0.00472(4) 0.000
O1 0.0161(5) 0.0311(6) 0.0268(6) 0.000 -0.0026(4) 0.000
N1 0.0144(5) 0.0170(5) 0.0181(5) 0.000 -0.0007(4) 0.000
N2 0.0221(6) 0.0155(5) 0.0159(5) 0.000 -0.0017(4) 0.000
C1 0.0263(8) 0.0385(10) 0.0246(8) 0.000 -0.0105(6) 0.000
C2 0.0191(9) 0.0312(12) 0.0279(10) 0.0027(9) -0.0090(8) 0.0012(8)
C3 0.0189(7) 0.0346(9) 0.0315(8) 0.000 -0.0050(6) 0.000
C4 0.0161(6) 0.0232(7) 0.0189(6) 0.000 0.0010(5) 0.000
C5 0.0194(6) 0.0254(7) 0.0168(6) 0.000 0.0007(5) 0.000
C6 0.0190(6) 0.0221(6) 0.0173(6) 0.000 -0.0022(5) 0.000
C7 0.0153(5) 0.0160(5) 0.0172(6) 0.000 -0.0013(4) 0.000
C8 0.0145(5) 0.0138(5) 0.0159(5) 0.000 -0.0009(4) 0.000
C9 0.0184(6) 0.0134(5) 0.0164(6) 0.000 0.0002(5) 0.000
C10 0.0172(6) 0.0156(6) 0.0189(6) 0.000 0.0014(5) 0.000
C11 0.0228(7) 0.0197(6) 0.0233(7) 0.000 0.0072(5) 0.000
C12 0.0316(8) 0.0186(6) 0.0193(6) 0.000 0.0062(6) 0.000
C13 0.0322(8) 0.0171(6) 0.0160(6) 0.000 0.0013(6) 0.000
C14 0.0156(6) 0.0164(6) 0.0212(6) 0.000 -0.0001(5) 0.000
F1 0.0489(19) 0.0396(13) 0.0356(17) 0.0183(11) 0.0013(14) -0.0169(13)
F2 0.0309(5) 0.026(2) 0.0198(4) -0.0030(8) 0.0043(4) -0.0003(9)
F3 0.0185(5) 0.088(3) 0.0256(6) -0.0080(9) 0.0026(5) 0.0029(8)
F4 0.0325(13) 0.0322(12) 0.0315(14) -0.0162(8) 0.0036(10) 0.0035(11)
B1 0.0179(7) 0.0427(11) 0.0200(7) 0.000 0.0023(6) 0.000

loop_
_atom_type_symbol
_atom_type_description
_atom_type_scat_dispersion_real
_atom_type_scat_dispersion_imag
_atom_type_scat_source
C C 0.0033 0.0016 'International Tables Vol C Tables 4.2.6.8 and 6.1.1.4'
H H 0.0000 0.0000 'International Tables Vol C Tables 4.2.6.8 and 6.1.1.4'
B B 0.0013 0.0007 'International Tables Vol C Tables 4.2.6.8 and 6.1.1.4'
N N 0.0061 0.0033 'International Tables Vol C Tables 4.2.6.8 and 6.1.1.4'
O O 0.0106 0.0060 'International Tables Vol C Tables 4.2.6.8 and 6.1.1.4'
F F 0.0171 0.0103 'International Tables Vol C Tables 4.2.6.8 and 6.1.1.4'
Pd Pd -0.9988 1.0072 'International Tables Vol C Tables 4.2.6.8 and 6.1.1.4'

loop_
_geom_angle_atom_site_label_1
_geom_angle_atom_site_label_2
_geom_angle_atom_site_label_3
_geom_angle
_geom_angle_site_symmetry_1
_geom_angle_site_symmetry_3
_geom_angle_publ_flag
C1 Pd1 C3 69.03(8) . . yes
C1 Pd1 C2 39.59(9) . 7_565 yes
C3 Pd1 C2 37.91(8) . 7_565 yes
C1 Pd1 C2 39.59(8) . . yes
C3 Pd1 C2 37.91(8) . . yes
C2 Pd1 C2 37.65(14) 7_565 . yes
C1 Pd1 N2 103.91(7) . . yes
C3 Pd1 N2 172.94(6) . . yes
C2 Pd1 N2 135.95(8) 7_565 . yes
C2 Pd1 N2 135.95(8) . . yes
C1 Pd1 N1 173.78(7) . . yes
C3 Pd1 N1 104.75(6) . . yes
C2 Pd1 N1 134.95(8) 7_565 . yes
C2 Pd1 N1 134.95(8) . . yes
N2 Pd1 N1 82.31(5) . . yes
C8 N1 C4 114.40(13) . . ?
C8 N1 Pd1 106.84(10) . . ?
C4 N1 Pd1 138.76(10) . . ?
C9 N2 C13 114.53(14) . . ?
C9 N2 Pd1 106.78(10) . . ?
C13 N2 Pd1 138.69(11) . . ?
C2 C1 C2 57.4(2) . 7_565 ?
C2 C1 Pd1 71.61(11) . . ?
C2 C1 Pd1 71.61(11) 7_565 . ?
C2 C1 H1A 120(2) . . ?
C2 C1 H1A 64(2) 7_565 . ?
Pd1 C1 H1A 103(2) . . ?
C2 C1 H1B 112(2) . . ?
C2 C1 H1B 167(2) 7_565 . ?
Pd1 C1 H1B 113(2) . . ?
H1A C1 H1B 123(4) . . ?
C3 C2 C1 116.0(2) . . ?
C3 C2 Pd1 70.18(12) . . ?
C1 C2 Pd1 68.80(11) . . ?
C3 C2 H2 121.5 . . ?
C1 C2 H2 121.5 . . ?
Pd1 C2 H2 121.5 . . ?
C2 C3 C2 59.9(2) 7_565 . ?
C2 C3 Pd1 71.91(12) 7_565 . ?
C2 C3 Pd1 71.91(12) . . ?
C2 C3 H3A 55(2) 7_565 . ?
C2 C3 H3A 114(2) . . ?
Pd1 C3 H3A 96(2) . . ?
C2 C3 H3B 167(2) 7_565 . ?
C2 C3 H3B 117(2) . . ?
Pd1 C3 H3B 120(2) . . ?
H3A C3 H3B 124(4) . . ?
N1 C4 C5 122.15(14) . . ?
N1 C4 H4 118.9 . . ?
C5 C4 H4 118.9 . . ?
C4 C5 C6 121.87(14) . . ?
C4 C5 H5 119.1 . . ?
C6 C5 H5 119.1 . . ?
C7 C6 C5 115.95(14) . . ?
C7 C6 H6 122.0 . . ?
C5 C6 H6 122.0 . . ?
C8 C7 C6 117.78(13) . . ?
C8 C7 C14 107.12(12) . . ?
C6 C7 C14 135.10(13) . . ?
N1 C8 C7 127.85(14) . . ?
N1 C8 C9 121.95(13) . . ?
C7 C8 C9 110.21(13) . . ?
N2 C9 C10 127.55(14) . . ?
N2 C9 C8 122.13(14) . . ?
C10 C9 C8 110.32(13) . . ?
C11 C10 C9 117.96(14) . . ?
C11 C10 C14 135.08(14) . . ?
C9 C10 C14 106.96(12) . . ?
C10 C11 C12 116.19(15) . . ?
C10 C11 H11 121.9 . . ?
C12 C11 H11 121.9 . . ?
C13 C12 C11 121.45(15) . . ?
C13 C12 H12 119.3 . . ?
C11 C12 H12 119.3 . . ?
N2 C13 C12 122.33(15) . . ?
N2 C13 H13 118.8 . . ?
C12 C13 H13 118.8 . . ?
O1 C14 C7 127.52(14) . . ?
O1 C14 C10 127.08(14) . . ?
C7 C14 C10 105.40(12) . . ?
F1 B1 F1 111.6(5) 7_565 . ?
F1 B1 F2 119.3(5) 7_565 . ?
F1 B1 F2 110.2(2) . . ?
F1 B1 F2 110.2(2) 7_565 7_565 ?
F1 B1 F2 119.3(5) . 7_565 ?
F2 B1 F2 10.0(6) . 7_565 ?
F1 B1 F3 112.51(17) 7_565 7_565 ?
F1 B1 F3 91.66(19) . 7_565 ?
F2 B1 F3 108.03(15) . 7_565 ?
F2 B1 F3 110.29(14) 7_565 7_565 ?
F1 B1 F3 91.66(19) 7_565 . ?
F1 B1 F3 112.51(17) . . ?
F2 B1 F3 110.29(14) . . ?
F2 B1 F3 108.03(15) 7_565 . ?
F3 B1 F3 24.7(2) 7_565 . ?
F1 B1 F4 15.40(19) 7_565 . ?
F1 B1 F4 108.55(14) . . ?
F2 B1 F4 108.7(2) . . ?
F2 B1 F4 100.7(4) 7_565 . ?
F3 B1 F4 127.89(18) 7_565 . ?
F3 B1 F4 106.42(16) . . ?
F1 B1 F4 108.55(14) 7_565 7_565 ?
F1 B1 F4 15.40(19) . 7_565 ?
F2 B1 F4 100.7(4) . 7_565 ?
F2 B1 F4 108.7(2) 7_565 7_565 ?
F3 B1 F4 106.42(16) 7_565 7_565 ?
F3 B1 F4 127.89(18) . 7_565 ?
F4 B1 F4 101.6(4) . 7_565 ?

loop_
_geom_bond_atom_site_label_1
_geom_bond_atom_site_label_2
_geom_bond_distance
_geom_bond_site_symmetry_2
_geom_bond_publ_flag
Pd1 C1 2.1123(18) . yes
Pd1 C3 2.1277(19) . yes
Pd1 C2 2.150(2) 7_565 yes
Pd1 C2 2.150(2) . yes
Pd1 N2 2.1712(14) . yes
Pd1 N1 2.1742(13) . yes
O1 C14 1.2053(18) . ?
N1 C8 1.3278(18) . ?
N1 C4 1.355(2) . ?
N2 C9 1.3294(19) . ?
N2 C13 1.355(2) . ?
C1 C2 1.444(3) . ?
C1 C2 1.444(3) 7_565 ?
C1 H1A 0.9699(11) . ?
C1 H1B 0.9700(11) . ?
C2 C3 1.390(3) . ?
C2 H2 1.0000 . ?
C3 C2 1.390(3) 7_565 ?
C3 H3A 0.9700(11) . ?
C3 H3B 0.9699(11) . ?
C4 C5 1.392(2) . ?
C4 H4 0.9500 . ?
C5 C6 1.399(2) . ?
C5 H5 0.9500 . ?
C6 C7 1.386(2) . ?
C6 H6 0.9500 . ?
C7 C8 1.3854(19) . ?
C7 C14 1.512(2) . ?
C8 C9 1.450(2) . ?
C9 C10 1.385(2) . ?
C10 C11 1.385(2) . ?
C10 C14 1.516(2) . ?
C11 C12 1.401(2) . ?
C11 H11 0.9500 . ?
C12 C13 1.393(2) . ?
C12 H12 0.9500 . ?
C13 H13 0.9500 . ?
F1 B1 1.3860(19) . ?
F2 B1 1.3932(16) . ?
F3 B1 1.3964(16) . ?
F4 B1 1.4059(17) . ?
B1 F1 1.3860(19) 7_565 ?
B1 F2 1.3932(16) 7_565 ?
B1 F3 1.3964(16) 7_565 ?
B1 F4 1.4059(17) 7_565 ?

loop_
_geom_torsion_atom_site_label_1
_geom_torsion_atom_site_label_2
_geom_torsion_atom_site_label_3
_geom_torsion_atom_site_label_4
_geom_torsion
_geom_torsion_site_symmetry_1
_geom_torsion_site_symmetry_4
C1 Pd1 N1 C8 180.0 . .
C3 Pd1 N1 C8 180.0 . .
C2 Pd1 N1 C8 -152.87(10) 7_565 .
C2 Pd1 N1 C8 152.87(10) . .
N2 Pd1 N1 C8 0.0 . .
C1 Pd1 N1 C4 0.0 . .
C3 Pd1 N1 C4 0.0 . .
C2 Pd1 N1 C4 27.13(10) 7_565 .
C2 Pd1 N1 C4 -27.13(10) . .
N2 Pd1 N1 C4 180.0 . .
C1 Pd1 N2 C9 180.0 . .
C3 Pd1 N2 C9 180.0 . .
C2 Pd1 N2 C9 152.35(11) 7_565 .
C2 Pd1 N2 C9 -152.35(11) . .
N1 Pd1 N2 C9 0.0 . .
C1 Pd1 N2 C13 0.0 . .
C3 Pd1 N2 C13 0.0 . .
C2 Pd1 N2 C13 -27.65(11) 7_565 .
C2 Pd1 N2 C13 27.65(11) . .
N1 Pd1 N2 C13 180.0 . .
C3 Pd1 C1 C2 -30.42(12) . .
C2 Pd1 C1 C2 -60.8(2) 7_565 .
N2 Pd1 C1 C2 149.58(12) . .
N1 Pd1 C1 C2 -30.42(12) . .
C3 Pd1 C1 C2 30.42(12) . 7_565
C2 Pd1 C1 C2 60.8(2) . 7_565
N2 Pd1 C1 C2 -149.58(12) . 7_565
N1 Pd1 C1 C2 30.42(12) . 7_565
C2 C1 C2 C3 -25.9(2) 7_565 .
Pd1 C1 C2 C3 53.62(16) . .
C2 C1 C2 Pd1 -79.51(7) 7_565 .
C1 Pd1 C2 C3 -129.69(18) . .
C2 Pd1 C2 C3 -64.04(12) 7_565 .
N2 Pd1 C2 C3 -174.67(5) . .
N1 Pd1 C2 C3 45.86(16) . .
C3 Pd1 C2 C1 129.69(18) . .
C2 Pd1 C2 C1 65.65(11) 7_565 .
N2 Pd1 C2 C1 -44.98(16) . .
N1 Pd1 C2 C1 175.55(5) . .
C1 C2 C3 C2 26.2(2) . 7_565
Pd1 C2 C3 C2 79.15(8) . 7_565
C1 C2 C3 Pd1 -52.92(15) . .
C1 Pd1 C3 C2 -31.68(12) . 7_565
C2 Pd1 C3 C2 -63.4(2) . 7_565
N2 Pd1 C3 C2 -31.68(12) . 7_565
N1 Pd1 C3 C2 148.32(12) . 7_565
C1 Pd1 C3 C2 31.68(12) . .
C2 Pd1 C3 C2 63.4(2) 7_565 .
N2 Pd1 C3 C2 31.68(12) . .
N1 Pd1 C3 C2 -148.32(12) . .
C8 N1 C4 C5 0.0 . .
Pd1 N1 C4 C5 180.0 . .
N1 C4 C5 C6 0.0 . .
C4 C5 C6 C7 0.0 . .
C5 C6 C7 C8 0.0 . .
C5 C6 C7 C14 180.0 . .
C4 N1 C8 C7 0.0 . .
Pd1 N1 C8 C7 180.0 . .
C4 N1 C8 C9 180.0 . .
Pd1 N1 C8 C9 0.0 . .
C6 C7 C8 N1 0.0 . .
C14 C7 C8 N1 180.0 . .
C6 C7 C8 C9 180.0 . .
C14 C7 C8 C9 0.0 . .
C13 N2 C9 C10 0.0 . .
Pd1 N2 C9 C10 180.0 . .
C13 N2 C9 C8 180.0 . .
Pd1 N2 C9 C8 0.0 . .
N1 C8 C9 N2 0.0 . .
C7 C8 C9 N2 180.0 . .
N1 C8 C9 C10 180.0 . .
C7 C8 C9 C10 0.0 . .
N2 C9 C10 C11 0.0 . .
C8 C9 C10 C11 180.0 . .
N2 C9 C10 C14 180.0 . .
C8 C9 C10 C14 0.0 . .
C9 C10 C11 C12 0.0 . .
C14 C10 C11 C12 180.0 . .
C10 C11 C12 C13 0.0 . .
C9 N2 C13 C12 0.0 . .
Pd1 N2 C13 C12 180.0 . .
C11 C12 C13 N2 0.0 . .
C8 C7 C14 O1 180.0 . .
C6 C7 C14 O1 0.0 . .
C8 C7 C14 C10 0.0 . .
C6 C7 C14 C10 180.0 . .
C11 C10 C14 O1 0.0 . .
C9 C10 C14 O1 180.0 . .
C11 C10 C14 C7 180.0 . .
C9 C10 C14 C7 0.0 . .
